data_4518131
loop_
_publ_author_name
'Anderson, Craig M.'
'Coffey, Belle'
'Morales, Leslie'
'Greenberg, Matthew W.'
'Norman, Matthew'
'Weinstein, Michael'
'Brown, Garrett'
'Tanski, Joseph M.'

_publ_contact_author 'Craig Anderson'
_publ_section_title
;
 Platinum Complexes from C-H Activation of Sterically Hindered [C^N] Donor
 Benzothiophene Imine Ligands: Synthesis and Photophysical Properties.
;
_journal_issue 41
_journal_name_full 'ACS omega'
_journal_page_first 26855
_journal_page_last 26863
_journal_paper_doi 10.1021/acsomega.0c03993
_journal_volume 5
_journal_year 2020
_chemical_absolute_configuration rmad
_chemical_formula_moiety 'C42 H32 N2 Pt S2'
_chemical_formula_sum 'C42 H32 N2 Pt S2'
_chemical_formula_weight 823.91
_space_group_IT_number 1
_space_group_name_Hall 'P 1'
_space_group_name_H-M_alt 'P 1'
_symmetry_cell_setting triclinic
_symmetry_space_group_name_Hall 'P 1'
_symmetry_space_group_name_H-M 'P 1'
_atom_sites_solution_hydrogens geom
_atom_sites_solution_primary direct
_atom_sites_solution_secondary difmap
_audit_creation_method SHELXL-97
_cell_angle_alpha 93.1090(10)
_cell_angle_beta 92.7120(10)
_cell_angle_gamma 91.7800(10)
_cell_formula_units_Z 2
_cell_length_a 9.9179(3)
_cell_length_b 11.9722(3)
_cell_length_c 13.8685(4)
_cell_measurement_reflns_used 9994
_cell_measurement_temperature 125(2)
_cell_measurement_theta_max 31.91
_cell_measurement_theta_min 2.19
_cell_volume 1641.53(8)
_computing_cell_refinement 'Bruker SAINT'
_computing_data_collection 'Bruker APEX2'
_computing_data_reduction 'Bruker SAINT'
_computing_molecular_graphics 'Bruker SHELXTL'
_computing_publication_material 'Bruker SHELXTL'
_computing_structure_refinement 'SHELXL-97 (Sheldrick, 2008)'
_computing_structure_solution 'SHELXS-97 (Sheldrick, 2008)'
_diffrn_ambient_temperature 125(2)
_diffrn_measured_fraction_theta_full 0.996
_diffrn_measured_fraction_theta_max 0.924
_diffrn_measurement_device_type 'Bruker APEX-II CCD'
_diffrn_measurement_method '\f and \w scans'
_diffrn_radiation_monochromator graphite
_diffrn_radiation_source 'fine-focus sealed tube'
_diffrn_radiation_type MoK\a
_diffrn_radiation_wavelength 0.71073
_diffrn_reflns_av_R_equivalents 0.0178
_diffrn_reflns_av_sigmaI/netI 0.0424
_diffrn_reflns_limit_h_max 14
_diffrn_reflns_limit_h_min -14
_diffrn_reflns_limit_k_max 17
_diffrn_reflns_limit_k_min -17
_diffrn_reflns_limit_l_max 20
_diffrn_reflns_limit_l_min -20
_diffrn_reflns_number 28208
_diffrn_reflns_theta_full 30.50
_diffrn_reflns_theta_max 32.20
_diffrn_reflns_theta_min 1.47
_exptl_absorpt_coefficient_mu 4.436
_exptl_absorpt_correction_T_max 0.8425
_exptl_absorpt_correction_T_min 0.3698
_exptl_absorpt_correction_type empirical
_exptl_absorpt_process_details SADABS
_exptl_crystal_colour red
_exptl_crystal_density_diffrn 1.667
_exptl_crystal_density_method 'not measured'
_exptl_crystal_description needle
_exptl_crystal_F_000 816
_exptl_crystal_size_max 0.28
_exptl_crystal_size_mid 0.10
_exptl_crystal_size_min 0.04
_refine_diff_density_max 0.956
_refine_diff_density_min -0.593
_refine_diff_density_rms 0.111
_refine_ls_abs_structure_details 'Flack H D (1983), Acta Cryst. A39, 876-881, 9865 Friedel pairs'
_refine_ls_abs_structure_Flack -0.020(4)
_refine_ls_extinction_method none
_refine_ls_goodness_of_fit_ref 1.035
_refine_ls_hydrogen_treatment constr
_refine_ls_matrix_type full
_refine_ls_number_parameters 852
_refine_ls_number_reflns 20560
_refine_ls_number_restraints 3
_refine_ls_restrained_S_all 1.035
_refine_ls_R_factor_all 0.0366
_refine_ls_R_factor_gt 0.0322
_refine_ls_shift/su_max 0.004
_refine_ls_shift/su_mean 0.000
_refine_ls_structure_factor_coef Fsqd
_refine_ls_weighting_details 'calc w=1/[\s^2^(Fo^2^)+(0.0440P)^2^+0.0000P] where P=(Fo^2^+2Fc^2^)/3'
_refine_ls_weighting_scheme calc
_refine_ls_wR_factor_gt 0.0733
_refine_ls_wR_factor_ref 0.0760
_reflns_number_gt 18977
_reflns_number_total 20560
_reflns_threshold_expression >2sigma(I)
_cod_data_source_file ao0c03993_si_002.cif
_cod_data_source_block ca1615pt
_cod_depositor_comments
;
The following automatic conversions were performed:

data item '_symmetry_cell_setting' value 'Triclinic' was changed to
'triclinic' in accordance with the
/home/data/users/saulius/crontab/automatic-downloads/rss-feeds/ACS/lib/dictionaries/cif_core.dic
dictionary named 'cif_core.dic' version 2.4.2 last updated on
2011-04-26.

Automatic conversion script
Id: cif_fix_values 7556 2019-12-06 15:28:31Z antanas 

 Adding full bibliography for 4518131.cif.
;
_cod_original_sg_symbol_Hall P1
_cod_original_sg_symbol_H-M P1
_cod_database_code 4518131

loop_
_symmetry_equiv_pos_as_xyz
'x, y, z'

loop_
_atom_site_label
_atom_site_type_symbol
_atom_site_fract_x
_atom_site_fract_y
_atom_site_fract_z
_atom_site_U_iso_or_equiv
_atom_site_adp_type
_atom_site_occupancy
_atom_site_symmetry_multiplicity
_atom_site_calc_flag
_atom_site_refinement_flags
_atom_site_disorder_assembly
_atom_site_disorder_group
Pt1 Pt 0.041151(11) -0.788385(10) 0.020165(9) 0.01508(5) Uani 1 1 d . . .
Pt2 Pt -0.037233(10) -0.211442(9) -0.014220(9) 0.01346(4) Uani 1 1 d . . .
S11 S -0.24468(15) -0.94240(13) 0.05114(11) 0.0227(3) Uani 1 1 d . . .
S12 S -0.16255(15) -0.89731(12) -0.16929(12) 0.0195(3) Uani 1 1 d . . .
S21 S 0.18492(14) -0.12298(12) 0.17301(11) 0.0186(3) Uani 1 1 d . . .
S22 S 0.22750(15) -0.03130(12) -0.03902(11) 0.0212(3) Uani 1 1 d . . .
N11 N 0.1368(4) -0.7921(3) 0.1612(3) 0.0181(8) Uani 1 1 d . . .
N12 N 0.1538(4) -0.6614(3) -0.0497(3) 0.0175(7) Uani 1 1 d . . .
N21 N -0.1942(4) -0.2888(3) 0.0651(3) 0.0169(7) Uani 1 1 d . . .
N22 N -0.0999(4) -0.2472(3) -0.1627(3) 0.0144(7) Uani 1 1 d . . .
C11 C -0.0394(6) -0.8071(5) -0.1127(5) 0.0163(11) Uani 1 1 d . . .
C12 C 0.0169(5) -0.7407(4) -0.1797(4) 0.0176(9) Uani 1 1 d . . .
C13 C -0.0374(5) -0.7595(4) -0.2778(4) 0.0203(10) Uani 1 1 d . . .
C14 C -0.1392(6) -0.8442(5) -0.2825(5) 0.0205(12) Uani 1 1 d . . .
C15 C -0.2096(7) -0.8770(6) -0.3705(5) 0.0257(14) Uani 1 1 d . . .
H15A H -0.2777 -0.9348 -0.3736 0.031 Uiso 1 1 calc R . .
C16 C -0.1773(7) -0.8235(6) -0.4516(5) 0.0301(14) Uani 1 1 d . . .
H16A H -0.2257 -0.8430 -0.5112 0.036 Uiso 1 1 calc R . .
C17 C -0.0737(6) -0.7402(4) -0.4482(4) 0.0282(10) Uani 1 1 d . . .
H17A H -0.0513 -0.7058 -0.5057 0.034 Uiso 1 1 calc R . .
C18 C -0.0042(5) -0.7080(4) -0.3621(3) 0.0244(9) Uani 1 1 d . . .
H18A H 0.0654 -0.6515 -0.3601 0.029 Uiso 1 1 calc R . .
C19 C 0.1190(4) -0.6610(4) -0.1419(3) 0.0179(8) Uani 1 1 d . . .
H19A H 0.1601 -0.6095 -0.1823 0.022 Uiso 1 1 calc R . .
C21 C 0.0936(6) -0.1200(5) -0.0789(5) 0.0170(12) Uani 1 1 d . . .
C22 C 0.0675(6) -0.1095(5) -0.1785(4) 0.0146(10) Uani 1 1 d . . .
C23 C 0.1513(6) -0.0288(5) -0.2222(5) 0.0179(11) Uani 1 1 d . . .
C24 C 0.2491(5) 0.0200(4) -0.1525(4) 0.0178(9) Uani 1 1 d . . .
C25 C 0.3416(5) 0.1029(4) -0.1763(4) 0.0261(10) Uani 1 1 d . . .
H25A H 0.4055 0.1356 -0.1290 0.031 Uiso 1 1 calc R . .
C26 C 0.3384(5) 0.1367(4) -0.2707(4) 0.0284(10) Uani 1 1 d . . .
H26A H 0.4009 0.1929 -0.2882 0.034 Uiso 1 1 calc R . .
C27 C 0.2441(5) 0.0888(4) -0.3400(4) 0.0248(10) Uani 1 1 d . . .
H27A H 0.2435 0.1128 -0.4042 0.030 Uiso 1 1 calc R . .
C28 C 0.1506(6) 0.0061(5) -0.3164(5) 0.0201(11) Uani 1 1 d . . .
H28A H 0.0871 -0.0260 -0.3642 0.024 Uiso 1 1 calc R . .
C29 C -0.0345(5) -0.1860(4) -0.2196(3) 0.0170(8) Uani 1 1 d . . .
H29A H -0.0542 -0.1919 -0.2874 0.020 Uiso 1 1 calc R . .
C110 C 0.2365(4) -0.5643(3) -0.0031(3) 0.0175(8) Uani 1 1 d . . .
H11A H 0.3109 -0.5949 0.0377 0.021 Uiso 1 1 calc R . .
C111 C 0.1444(4) -0.5004(4) 0.0640(3) 0.0209(8) Uani 1 1 d . . .
H11B H 0.1034 -0.5523 0.1073 0.031 Uiso 1 1 calc R . .
H11C H 0.0732 -0.4660 0.0254 0.031 Uiso 1 1 calc R . .
H11D H 0.1975 -0.4419 0.1023 0.031 Uiso 1 1 calc R . .
C112 C 0.3009(4) -0.4938(3) -0.0785(3) 0.0162(7) Uani 1 1 d . . .
C113 C 0.2461(4) -0.3957(4) -0.1057(3) 0.0184(8) Uani 1 1 d . . .
H11E H 0.1782 -0.3630 -0.0683 0.022 Uiso 1 1 calc R . .
C114 C 0.2884(5) -0.3423(4) -0.1880(4) 0.0213(8) Uani 1 1 d . . .
H11F H 0.2519 -0.2727 -0.2036 0.026 Uiso 1 1 calc R . .
C115 C 0.3815(5) -0.3903(5) -0.2450(4) 0.0238(11) Uani 1 1 d . . .
H11G H 0.4033 -0.3579 -0.3036 0.029 Uiso 1 1 calc R . .
C116 C 0.4457(6) -0.4885(5) -0.2168(5) 0.0218(12) Uani 1 1 d . . .
C117 C 0.5451(6) -0.5379(6) -0.2760(5) 0.0249(13) Uani 1 1 d . . .
H11H H 0.5641 -0.5082 -0.3362 0.030 Uiso 1 1 calc R . .
C118 C 0.6125(6) -0.6284(5) -0.2447(5) 0.0316(15) Uani 1 1 d . . .
H11I H 0.6782 -0.6614 -0.2839 0.038 Uiso 1 1 calc R . .
C119 C 0.5864(5) -0.6725(4) -0.1569(5) 0.0307(12) Uani 1 1 d . . .
H11J H 0.6379 -0.7324 -0.1346 0.037 Uiso 1 1 calc R . .
C120 C 0.4862(5) -0.6300(4) -0.1020(4) 0.0244(9) Uani 1 1 d . . .
H12A H 0.4667 -0.6636 -0.0436 0.029 Uiso 1 1 calc R . .
C121 C 0.4118(5) -0.5380(4) -0.1299(4) 0.0187(9) Uani 1 1 d . . .
C122 C -0.0852(6) -0.8867(5) 0.0862(5) 0.0168(12) Uani 1 1 d . . .
C123 C -0.0567(6) -0.9026(5) 0.1814(5) 0.0186(12) Uani 1 1 d . . .
C124 C -0.1599(6) -0.9604(5) 0.2302(5) 0.0185(11) Uani 1 1 d . . .
C125 C -0.2721(5) -0.9872(4) 0.1667(4) 0.0232(11) Uani 1 1 d . . .
C126 C -0.3870(5) -1.0441(4) 0.1958(4) 0.0251(9) Uani 1 1 d . . .
H12B H -0.4625 -1.0618 0.1523 0.030 Uiso 1 1 calc R . .
C127 C -0.3860(5) -1.0739(4) 0.2917(4) 0.0279(10) Uani 1 1 d . . .
H12C H -0.4619 -1.1140 0.3135 0.033 Uiso 1 1 calc R . .
C128 C -0.2771(5) -1.0466(4) 0.3563(4) 0.0278(11) Uani 1 1 d . . .
H12D H -0.2805 -1.0665 0.4215 0.033 Uiso 1 1 calc R . .
C129 C -0.1642(7) -0.9909(5) 0.3266(5) 0.0245(13) Uani 1 1 d . . .
H12E H -0.0897 -0.9731 0.3709 0.029 Uiso 1 1 calc R . .
C130 C 0.0711(5) -0.8537(4) 0.2186(3) 0.0180(8) Uani 1 1 d . . .
H13A H 0.1056 -0.8659 0.2821 0.022 Uiso 1 1 calc R . .
C131 C 0.2764(4) -0.7482(4) 0.1895(3) 0.0183(8) Uani 1 1 d . . .
H13B H 0.2797 -0.6673 0.1747 0.022 Uiso 1 1 calc R . .
C132 C 0.3735(4) -0.8075(4) 0.1223(3) 0.0224(9) Uani 1 1 d . . .
H13C H 0.3461 -0.7956 0.0549 0.034 Uiso 1 1 calc R . .
H13D H 0.3707 -0.8878 0.1326 0.034 Uiso 1 1 calc R . .
H13E H 0.4655 -0.7768 0.1365 0.034 Uiso 1 1 calc R . .
C133 C 0.3160(4) -0.7532(4) 0.2971(3) 0.0179(8) Uani 1 1 d . . .
C134 C 0.4056(5) -0.8283(4) 0.3298(4) 0.0219(9) Uani 1 1 d . . .
H13F H 0.4356 -0.8851 0.2861 0.026 Uiso 1 1 calc R . .
C135 C 0.4548(5) -0.8234(4) 0.4275(4) 0.0257(9) Uani 1 1 d . . .
H13G H 0.5153 -0.8777 0.4493 0.031 Uiso 1 1 calc R . .
C136 C 0.4156(5) -0.7414(5) 0.4897(4) 0.0275(10) Uani 1 1 d . . .
H13H H 0.4530 -0.7363 0.5542 0.033 Uiso 1 1 calc R . .
C137 C 0.3202(5) -0.6633(4) 0.4608(4) 0.0242(9) Uani 1 1 d . . .
C138 C 0.2778(6) -0.5758(5) 0.5252(4) 0.0330(12) Uani 1 1 d . . .
H13I H 0.3148 -0.5689 0.5898 0.040 Uiso 1 1 calc R . .
C139 C 0.1848(6) -0.5017(5) 0.4951(4) 0.0363(12) Uani 1 1 d . . .
H13J H 0.1589 -0.4433 0.5387 0.044 Uiso 1 1 calc R . .
C140 C 0.1268(6) -0.5109(4) 0.4003(4) 0.0317(11) Uani 1 1 d . . .
H14A H 0.0614 -0.4595 0.3802 0.038 Uiso 1 1 calc R . .
C141 C 0.1657(5) -0.5951(4) 0.3370(4) 0.0224(9) Uani 1 1 d . . .
H14B H 0.1241 -0.6023 0.2737 0.027 Uiso 1 1 calc R . .
C142 C 0.2650(5) -0.6707(4) 0.3628(3) 0.0198(8) Uani 1 1 d . . .
C210 C -0.1809(4) -0.3466(3) -0.2020(3) 0.0171(7) Uani 1 1 d . . .
H21A H -0.2683 -0.3451 -0.1689 0.021 Uiso 1 1 calc R . .
C211 C -0.1085(5) -0.4493(4) -0.1685(4) 0.0241(9) Uani 1 1 d . . .
H21B H -0.0925 -0.4425 -0.0982 0.036 Uiso 1 1 calc R . .
H21C H -0.0219 -0.4546 -0.1995 0.036 Uiso 1 1 calc R . .
H21D H -0.1646 -0.5167 -0.1865 0.036 Uiso 1 1 calc R . .
C212 C -0.2173(4) -0.3494(4) -0.3106(3) 0.0181(8) Uani 1 1 d . . .
C213 C -0.1701(5) -0.4301(4) -0.3723(4) 0.0239(10) Uani 1 1 d . . .
H21E H -0.1035 -0.4789 -0.3494 0.029 Uiso 1 1 calc R . .
C214 C -0.2194(6) -0.4425(5) -0.4711(4) 0.0320(11) Uani 1 1 d . . .
H21F H -0.1853 -0.4989 -0.5133 0.038 Uiso 1 1 calc R . .
C215 C -0.3141(6) -0.3739(5) -0.5043(4) 0.0327(12) Uani 1 1 d . . .
H21G H -0.3486 -0.3848 -0.5694 0.039 Uiso 1 1 calc R . .
C216 C -0.3633(5) -0.2864(5) -0.4452(4) 0.0247(10) Uani 1 1 d . . .
C217 C -0.4617(5) -0.2135(6) -0.4790(4) 0.0339(13) Uani 1 1 d . . .
H21H H -0.4981 -0.2244 -0.5435 0.041 Uiso 1 1 calc R . .
C218 C -0.5057(5) -0.1281(5) -0.4217(4) 0.0339(12) Uani 1 1 d . . .
H21I H -0.5696 -0.0785 -0.4470 0.041 Uiso 1 1 calc R . .
C219 C -0.4569(5) -0.1127(5) -0.3247(4) 0.0306(11) Uani 1 1 d . . .
H21J H -0.4893 -0.0538 -0.2844 0.037 Uiso 1 1 calc R . .
C220 C -0.3619(5) -0.1832(4) -0.2881(4) 0.0225(9) Uani 1 1 d . . .
H22A H -0.3287 -0.1713 -0.2229 0.027 Uiso 1 1 calc R . .
C221 C -0.3132(4) -0.2729(4) -0.3459(3) 0.0182(8) Uani 1 1 d . . .
C222 C 0.0365(6) -0.1840(5) 0.1198(5) 0.0165(11) Uani 1 1 d . . .
C223 C -0.0408(5) -0.2255(4) 0.1910(4) 0.0163(9) Uani 1 1 d . . .
C224 C 0.0151(5) -0.2110(4) 0.2876(4) 0.0178(10) Uani 1 1 d . . .
C225 C 0.1422(6) -0.1526(5) 0.2909(5) 0.0175(11) Uani 1 1 d . . .
C226 C 0.2160(7) -0.1268(7) 0.3774(5) 0.0281(15) Uani 1 1 d . . .
H22B H 0.3012 -0.0880 0.3784 0.034 Uiso 1 1 calc R . .
C227 C 0.1614(7) -0.1593(7) 0.4623(5) 0.0314(15) Uani 1 1 d . . .
H22C H 0.2100 -0.1426 0.5223 0.038 Uiso 1 1 calc R . .
C228 C 0.0371(5) -0.2157(5) 0.4608(4) 0.0280(11) Uani 1 1 d . . .
H22D H 0.0019 -0.2373 0.5198 0.034 Uiso 1 1 calc R . .
C229 C -0.0363(5) -0.2408(4) 0.3753(3) 0.0220(8) Uani 1 1 d . . .
H22E H -0.1220 -0.2784 0.3757 0.026 Uiso 1 1 calc R . .
C230 C -0.1685(4) -0.2753(3) 0.1578(3) 0.0175(8) Uani 1 1 d . . .
H23A H -0.2328 -0.2979 0.2022 0.021 Uiso 1 1 calc R . .
C231 C -0.3308(4) -0.3347(4) 0.0278(3) 0.0181(8) Uani 1 1 d . . .
H23B H -0.3163 -0.3969 -0.0213 0.022 Uiso 1 1 calc R . .
C232 C -0.3998(4) -0.2418(4) -0.0240(3) 0.0203(8) Uani 1 1 d . . .
H23C H -0.3356 -0.2056 -0.0650 0.030 Uiso 1 1 calc R . .
H23D H -0.4312 -0.1864 0.0237 0.030 Uiso 1 1 calc R . .
H23E H -0.4771 -0.2734 -0.0642 0.030 Uiso 1 1 calc R . .
C233 C -0.4116(5) -0.3832(4) 0.1078(3) 0.0180(8) Uani 1 1 d . . .
C234 C -0.5227(5) -0.3314(4) 0.1420(4) 0.0209(9) Uani 1 1 d . . .
H23F H -0.5575 -0.2697 0.1097 0.025 Uiso 1 1 calc R . .
C235 C -0.5866(6) -0.3680(5) 0.2246(4) 0.0245(12) Uani 1 1 d . . .
H23G H -0.6640 -0.3314 0.2465 0.029 Uiso 1 1 calc R . .
C236 C -0.5377(6) -0.4548(6) 0.2726(5) 0.0230(13) Uani 1 1 d . . .
H23H H -0.5786 -0.4763 0.3296 0.028 Uiso 1 1 calc R . .
C237 C -0.4262(6) -0.5141(5) 0.2387(4) 0.0179(11) Uani 1 1 d . . .
C238 C -0.3733(6) -0.6046(5) 0.2891(4) 0.0262(11) Uani 1 1 d . . .
H23I H -0.4138 -0.6267 0.3461 0.031 Uiso 1 1 calc R . .
C239 C -0.2646(6) -0.6600(4) 0.2564(4) 0.0328(11) Uani 1 1 d . . .
H23J H -0.2287 -0.7192 0.2915 0.039 Uiso 1 1 calc R . .
C240 C -0.2057(6) -0.6300(4) 0.1709(4) 0.0313(11) Uani 1 1 d . . .
H24A H -0.1324 -0.6709 0.1474 0.038 Uiso 1 1 calc R . .
C241 C -0.2527(5) -0.5426(4) 0.1214(3) 0.0212(8) Uani 1 1 d . . .
H24B H -0.2107 -0.5232 0.0642 0.025 Uiso 1 1 calc R . .
C242 C -0.3636(5) -0.4797(4) 0.1536(3) 0.0163(8) Uani 1 1 d . . .

loop_
_atom_site_aniso_label
_atom_site_aniso_U_11
_atom_site_aniso_U_22
_atom_site_aniso_U_33
_atom_site_aniso_U_23
_atom_site_aniso_U_13
_atom_site_aniso_U_12
Pt1 0.01333(10) 0.01377(9) 0.01791(12) 0.00005(8) 0.00010(8) -0.00079(8)
Pt2 0.01344(9) 0.01280(9) 0.01395(10) 0.00035(7) 0.00030(8) -0.00120(7)
S11 0.0170(6) 0.0271(7) 0.0236(6) 0.0009(5) 0.0011(5) -0.0058(5)
S12 0.0174(6) 0.0164(5) 0.0240(6) -0.0016(5) -0.0014(5) -0.0029(4)
S21 0.0153(5) 0.0225(6) 0.0175(6) 0.0000(5) -0.0005(4) -0.0036(4)
S22 0.0227(6) 0.0222(6) 0.0178(6) -0.0008(5) 0.0019(5) -0.0093(5)
N11 0.0167(18) 0.0156(18) 0.0218(19) -0.0002(15) -0.0005(14) 0.0012(14)
N12 0.0139(16) 0.0164(17) 0.0216(18) -0.0023(14) 0.0007(13) -0.0003(13)
N21 0.0159(17) 0.0178(17) 0.0165(17) -0.0001(13) -0.0014(13) -0.0035(14)
N22 0.0136(17) 0.0129(17) 0.0163(17) 0.0016(14) -0.0019(13) -0.0018(13)
C11 0.017(3) 0.009(2) 0.022(3) -0.0026(19) 0.000(2) -0.0016(18)
C12 0.017(2) 0.015(2) 0.019(2) -0.0007(17) -0.0037(16) -0.0011(16)
C13 0.017(2) 0.022(2) 0.021(2) -0.0018(18) -0.0019(17) 0.0023(18)
C14 0.020(3) 0.019(3) 0.022(3) -0.006(2) -0.001(2) 0.006(2)
C15 0.025(3) 0.025(3) 0.025(4) -0.006(3) -0.001(3) -0.002(3)
C16 0.033(3) 0.034(3) 0.022(3) -0.004(2) -0.008(2) -0.002(2)
C17 0.039(3) 0.027(3) 0.018(2) 0.0019(19) -0.002(2) 0.000(2)
C18 0.030(2) 0.023(2) 0.020(2) 0.0010(17) -0.0006(18) -0.0028(19)
C19 0.0190(19) 0.0164(19) 0.0181(19) 0.0024(15) -0.0010(15) -0.0023(15)
C21 0.019(3) 0.016(2) 0.016(3) -0.001(2) 0.000(2) 0.000(2)
C22 0.015(2) 0.012(2) 0.017(3) 0.0032(18) 0.0012(19) -0.0012(17)
C23 0.018(2) 0.016(2) 0.020(3) 0.0017(19) 0.003(2) 0.0017(19)
C24 0.019(2) 0.017(2) 0.017(2) 0.0007(17) 0.0033(16) -0.0030(17)
C25 0.026(2) 0.023(2) 0.029(2) -0.0027(18) 0.0055(19) -0.0079(19)
C26 0.030(2) 0.027(2) 0.029(2) 0.0046(19) 0.008(2) -0.008(2)
C27 0.030(3) 0.026(2) 0.019(2) 0.0055(18) 0.0066(18) -0.001(2)
C28 0.022(2) 0.020(2) 0.019(3) 0.0025(19) 0.0031(19) 0.0011(19)
C29 0.020(2) 0.015(2) 0.0155(19) 0.0008(16) -0.0029(16) 0.0012(16)
C110 0.0146(18) 0.0148(18) 0.022(2) 0.0001(15) -0.0024(15) -0.0018(14)
C111 0.024(2) 0.020(2) 0.0183(19) -0.0020(15) 0.0015(16) -0.0005(16)
C112 0.0130(17) 0.0106(17) 0.024(2) -0.0006(15) -0.0007(15) -0.0038(14)
C113 0.0149(18) 0.0152(19) 0.025(2) 0.0008(17) 0.0002(16) 0.0022(15)
C114 0.020(2) 0.0172(19) 0.027(2) 0.0055(17) 0.0012(18) -0.0018(16)
C115 0.023(2) 0.024(2) 0.024(3) 0.006(2) 0.001(2) -0.0067(18)
C116 0.017(2) 0.022(3) 0.026(3) -0.001(2) 0.000(2) -0.0022(19)
C117 0.017(3) 0.024(3) 0.033(3) -0.005(2) 0.006(2) -0.007(2)
C118 0.013(2) 0.030(3) 0.050(4) -0.017(3) 0.007(2) -0.0035(19)
C119 0.016(2) 0.021(2) 0.055(4) -0.003(2) 0.007(2) 0.0020(18)
C120 0.018(2) 0.016(2) 0.040(3) 0.0053(19) 0.002(2) 0.0021(17)
C121 0.012(2) 0.017(2) 0.027(2) -0.0007(17) -0.0020(17) -0.0021(16)
C122 0.015(3) 0.010(2) 0.025(3) 0.001(2) 0.001(2) 0.0005(19)
C123 0.020(3) 0.015(2) 0.021(3) 0.001(2) 0.002(2) 0.0041(19)
C124 0.018(2) 0.013(2) 0.024(3) 0.0008(19) 0.008(2) 0.0026(18)
C125 0.019(2) 0.020(2) 0.030(3) 0.001(2) 0.0063(19) 0.0000(18)
C126 0.021(2) 0.021(2) 0.033(3) -0.0029(18) 0.0078(18) -0.0021(17)
C127 0.028(2) 0.026(2) 0.030(3) -0.0001(19) 0.014(2) -0.0035(19)
C128 0.032(3) 0.021(2) 0.031(3) 0.005(2) 0.011(2) 0.004(2)
C129 0.025(3) 0.021(3) 0.028(3) 0.002(2) 0.006(2) 0.000(2)
C130 0.020(2) 0.013(2) 0.021(2) 0.0036(17) -0.0006(16) -0.0002(16)
C131 0.0148(18) 0.0192(19) 0.021(2) 0.0026(15) -0.0013(15) -0.0030(15)
C132 0.0177(19) 0.027(2) 0.022(2) -0.0004(17) -0.0003(16) -0.0003(16)
C133 0.0178(19) 0.0174(19) 0.018(2) -0.0006(16) -0.0004(15) -0.0037(15)
C134 0.020(2) 0.020(2) 0.026(3) 0.0062(18) -0.0002(18) -0.0006(18)
C135 0.022(2) 0.028(2) 0.027(3) 0.008(2) -0.0048(18) -0.0034(19)
C136 0.022(2) 0.039(3) 0.022(2) 0.012(2) -0.0028(19) -0.007(2)
C137 0.028(2) 0.027(2) 0.017(2) 0.0036(19) 0.0004(18) -0.012(2)
C138 0.035(3) 0.043(3) 0.020(2) 0.000(2) 0.004(2) -0.011(2)
C139 0.042(3) 0.036(3) 0.031(3) -0.010(2) 0.013(2) -0.005(2)
C140 0.035(3) 0.026(2) 0.035(3) -0.002(2) 0.012(2) 0.001(2)
C141 0.024(2) 0.020(2) 0.022(2) -0.0003(18) 0.0023(19) -0.0016(18)
C142 0.019(2) 0.020(2) 0.020(2) 0.0006(17) 0.0017(17) -0.0046(17)
C210 0.0160(18) 0.0183(19) 0.0166(18) 0.0014(14) -0.0023(14) -0.0028(14)
C211 0.025(2) 0.0164(19) 0.030(2) 0.0007(17) -0.0070(18) -0.0008(16)
C212 0.0141(18) 0.020(2) 0.020(2) 0.0025(16) -0.0018(16) -0.0036(16)
C213 0.023(2) 0.027(2) 0.022(2) -0.0032(19) 0.0033(19) -0.0030(19)
C214 0.033(3) 0.038(3) 0.024(3) -0.009(2) 0.010(2) -0.010(2)
C215 0.031(3) 0.047(3) 0.019(3) 0.000(2) 0.002(2) -0.014(2)
C216 0.017(2) 0.036(3) 0.021(2) 0.008(2) -0.0047(18) -0.0078(19)
C217 0.023(3) 0.052(4) 0.026(3) 0.019(3) -0.013(2) -0.015(2)
C218 0.021(2) 0.044(3) 0.038(3) 0.020(2) -0.007(2) -0.002(2)
C219 0.025(2) 0.032(3) 0.036(3) 0.010(2) 0.001(2) 0.000(2)
C220 0.020(2) 0.025(2) 0.024(2) 0.0081(19) 0.0014(18) 0.0019(18)
C221 0.0171(19) 0.023(2) 0.015(2) 0.0038(16) -0.0008(15) -0.0056(16)
C222 0.014(2) 0.019(3) 0.016(3) 0.000(2) -0.001(2) 0.000(2)
C223 0.014(2) 0.016(2) 0.018(2) -0.0018(17) 0.0001(16) 0.0000(16)
C224 0.017(2) 0.018(2) 0.018(2) 0.0005(17) 0.0012(17) -0.0021(17)
C225 0.013(3) 0.022(3) 0.017(3) 0.001(2) 0.000(2) -0.001(2)
C226 0.025(3) 0.037(4) 0.020(3) -0.008(3) -0.005(3) -0.001(3)
C227 0.022(3) 0.054(4) 0.017(3) -0.005(2) -0.002(2) 0.001(3)
C228 0.029(2) 0.040(3) 0.016(2) 0.002(2) 0.0008(18) 0.008(2)
C229 0.023(2) 0.024(2) 0.020(2) 0.0026(17) 0.0016(16) 0.0011(17)
C230 0.0207(19) 0.0137(18) 0.0180(19) 0.0026(14) 0.0009(15) -0.0023(15)
C231 0.0191(19) 0.0186(19) 0.0165(18) 0.0007(15) 0.0016(15) -0.0041(15)
C232 0.0197(19) 0.025(2) 0.0162(19) 0.0040(16) -0.0004(15) 0.0008(16)
C233 0.0162(19) 0.018(2) 0.0190(19) -0.0013(15) -0.0001(16) -0.0023(16)
C234 0.017(2) 0.020(2) 0.026(2) 0.0019(17) -0.0011(18) -0.0003(18)
C235 0.020(2) 0.025(2) 0.029(3) -0.001(2) 0.007(2) -0.0002(19)
C236 0.022(3) 0.027(3) 0.020(3) -0.002(2) 0.005(2) -0.006(2)
C237 0.020(2) 0.018(2) 0.016(2) 0.0014(17) 0.0035(18) -0.0060(18)
C238 0.027(2) 0.022(2) 0.030(3) 0.008(2) 0.005(2) -0.0023(18)
C239 0.036(3) 0.021(2) 0.042(3) 0.012(2) 0.006(2) 0.001(2)
C240 0.036(3) 0.017(2) 0.042(3) 0.002(2) 0.014(2) 0.008(2)
C241 0.020(2) 0.021(2) 0.022(2) 0.0011(18) 0.0067(17) -0.0008(18)
C242 0.015(2) 0.0127(19) 0.020(2) -0.0007(15) 0.0012(17) -0.0063(16)

loop_
_atom_type_symbol
_atom_type_description
_atom_type_scat_dispersion_real
_atom_type_scat_dispersion_imag
_atom_type_scat_source
C C 0.0033 0.0016 'International Tables Vol C Tables 4.2.6.8 and 6.1.1.4'
H H 0.0000 0.0000 'International Tables Vol C Tables 4.2.6.8 and 6.1.1.4'
N N 0.0061 0.0033 'International Tables Vol C Tables 4.2.6.8 and 6.1.1.4'
S S 0.1246 0.1234 'International Tables Vol C Tables 4.2.6.8 and 6.1.1.4'
Pt Pt -1.7033 8.3905 'International Tables Vol C Tables 4.2.6.8 and 6.1.1.4'

loop_
_geom_angle_atom_site_label_1
_geom_angle_atom_site_label_2
_geom_angle_atom_site_label_3
_geom_angle
_geom_angle_site_symmetry_1
_geom_angle_site_symmetry_3
_geom_angle_publ_flag
C11 Pt1 C122 99.4(3) . . ?
C11 Pt1 N11 171.87(19) . . ?
C122 Pt1 N11 77.9(2) . . ?
C11 Pt1 N12 79.2(2) . . ?
C122 Pt1 N12 170.69(19) . . ?
N11 Pt1 N12 104.68(14) . . ?
C21 Pt2 C222 98.6(3) . . ?
C21 Pt2 N22 78.8(2) . . ?
C222 Pt2 N22 174.8(2) . . ?
C21 Pt2 N21 171.3(2) . . ?
C222 Pt2 N21 79.0(2) . . ?
N22 Pt2 N21 104.23(14) . . ?
C122 S11 C125 92.5(3) . . ?
C11 S12 C14 92.8(3) . . ?
C222 S21 C225 93.7(3) . . ?
C21 S22 C24 93.8(3) . . ?
C130 N11 C131 120.5(4) . . ?
C130 N11 Pt1 113.3(3) . . ?
C131 N11 Pt1 125.3(3) . . ?
C19 N12 C110 118.9(4) . . ?
C19 N12 Pt1 111.5(3) . . ?
C110 N12 Pt1 128.0(3) . . ?
C230 N21 C231 119.3(4) . . ?
C230 N21 Pt2 111.3(3) . . ?
C231 N21 Pt2 128.5(3) . . ?
C29 N22 C210 120.3(4) . . ?
C29 N22 Pt2 112.0(3) . . ?
C210 N22 Pt2 126.0(3) . . ?
C12 C11 S12 109.9(5) . . ?
C12 C11 Pt1 115.9(4) . . ?
S12 C11 Pt1 134.0(4) . . ?
C11 C12 C19 115.5(5) . . ?
C11 C12 C13 115.6(5) . . ?
C19 C12 C13 128.9(5) . . ?
C18 C13 C14 119.5(5) . . ?
C18 C13 C12 130.4(5) . . ?
C14 C13 C12 110.0(5) . . ?
C13 C14 C15 121.1(6) . . ?
C13 C14 S12 111.7(5) . . ?
C15 C14 S12 127.3(6) . . ?
C16 C15 C14 118.3(7) . . ?
C16 C15 H15A 120.9 . . ?
C14 C15 H15A 120.9 . . ?
C15 C16 C17 121.2(6) . . ?
C15 C16 H16A 119.4 . . ?
C17 C16 H16A 119.4 . . ?
C18 C17 C16 120.7(5) . . ?
C18 C17 H17A 119.7 . . ?
C16 C17 H17A 119.7 . . ?
C17 C18 C13 119.3(5) . . ?
C17 C18 H18A 120.4 . . ?
C13 C18 H18A 120.4 . . ?
N12 C19 C12 117.7(4) . . ?
N12 C19 H19A 121.2 . . ?
C12 C19 H19A 121.2 . . ?
C22 C21 S22 109.3(4) . . ?
C22 C21 Pt2 116.1(4) . . ?
S22 C21 Pt2 134.1(4) . . ?
C21 C22 C29 113.3(5) . . ?
C21 C22 C23 115.6(5) . . ?
C29 C22 C23 130.9(5) . . ?
C28 C23 C24 118.8(5) . . ?
C28 C23 C22 131.1(6) . . ?
C24 C23 C22 110.0(5) . . ?
C25 C24 C23 121.4(5) . . ?
C25 C24 S22 127.3(4) . . ?
C23 C24 S22 111.2(4) . . ?
C26 C25 C24 118.6(5) . . ?
C26 C25 H25A 120.7 . . ?
C24 C25 H25A 120.7 . . ?
C25 C26 C27 120.6(4) . . ?
C25 C26 H26A 119.7 . . ?
C27 C26 H26A 119.7 . . ?
C26 C27 C28 121.0(5) . . ?
C26 C27 H27A 119.5 . . ?
C28 C27 H27A 119.5 . . ?
C23 C28 C27 119.5(6) . . ?
C23 C28 H28A 120.3 . . ?
C27 C28 H28A 120.3 . . ?
N22 C29 C22 118.5(4) . . ?
N22 C29 H29A 120.8 . . ?
C22 C29 H29A 120.8 . . ?
N12 C110 C111 106.8(3) . . ?
N12 C110 C112 111.6(3) . . ?
C111 C110 C112 114.7(3) . . ?
N12 C110 H11A 107.9 . . ?
C111 C110 H11A 107.9 . . ?
C112 C110 H11A 107.9 . . ?
C110 C111 H11B 109.5 . . ?
C110 C111 H11C 109.5 . . ?
H11B C111 H11C 109.5 . . ?
C110 C111 H11D 109.5 . . ?
H11B C111 H11D 109.5 . . ?
H11C C111 H11D 109.5 . . ?
C113 C112 C121 119.3(4) . . ?
C113 C112 C110 121.5(4) . . ?
C121 C112 C110 118.8(4) . . ?
C112 C113 C114 121.4(4) . . ?
C112 C113 H11E 119.3 . . ?
C114 C113 H11E 119.3 . . ?
C115 C114 C113 120.2(4) . . ?
C115 C114 H11F 119.9 . . ?
C113 C114 H11F 119.9 . . ?
C114 C115 C116 120.0(5) . . ?
C114 C115 H11G 120.0 . . ?
C116 C115 H11G 120.0 . . ?
C115 C116 C121 120.1(5) . . ?
C115 C116 C117 120.0(6) . . ?
C121 C116 C117 119.9(6) . . ?
C118 C117 C116 119.3(7) . . ?
C118 C117 H11H 120.4 . . ?
C116 C117 H11H 120.4 . . ?
C117 C118 C119 121.1(5) . . ?
C117 C118 H11I 119.4 . . ?
C119 C118 H11I 119.4 . . ?
C120 C119 C118 120.2(5) . . ?
C120 C119 H11J 119.9 . . ?
C118 C119 H11J 119.9 . . ?
C119 C120 C121 121.8(5) . . ?
C119 C120 H12A 119.1 . . ?
C121 C120 H12A 119.1 . . ?
C120 C121 C116 117.5(5) . . ?
C120 C121 C112 124.4(5) . . ?
C116 C121 C112 118.1(5) . . ?
C123 C122 S11 110.2(5) . . ?
C123 C122 Pt1 117.4(5) . . ?
S11 C122 Pt1 131.6(4) . . ?
C122 C123 C124 115.7(6) . . ?
C122 C123 C130 114.3(5) . . ?
C124 C123 C130 129.9(6) . . ?
C125 C124 C129 118.8(6) . . ?
C125 C124 C123 110.4(6) . . ?
C129 C124 C123 130.8(6) . . ?
C126 C125 C124 122.2(5) . . ?
C126 C125 S11 126.7(4) . . ?
C124 C125 S11 111.1(4) . . ?
C127 C126 C125 117.0(5) . . ?
C127 C126 H12B 121.5 . . ?
C125 C126 H12B 121.5 . . ?
C128 C127 C126 121.8(5) . . ?
C128 C127 H12C 119.1 . . ?
C126 C127 H12C 119.1 . . ?
C129 C128 C127 120.6(5) . . ?
C129 C128 H12D 119.7 . . ?
C127 C128 H12D 119.7 . . ?
C128 C129 C124 119.6(6) . . ?
C128 C129 H12E 120.2 . . ?
C124 C129 H12E 120.2 . . ?
N11 C130 C123 116.8(5) . . ?
N11 C130 H13A 121.6 . . ?
C123 C130 H13A 121.6 . . ?
N11 C131 C133 114.5(3) . . ?
N11 C131 C132 107.6(3) . . ?
C133 C131 C132 114.0(4) . . ?
N11 C131 H13B 106.7 . . ?
C133 C131 H13B 106.7 . . ?
C132 C131 H13B 106.7 . . ?
C131 C132 H13C 109.5 . . ?
C131 C132 H13D 109.5 . . ?
H13C C132 H13D 109.5 . . ?
C131 C132 H13E 109.5 . . ?
H13C C132 H13E 109.5 . . ?
H13D C132 H13E 109.5 . . ?
C134 C133 C142 120.0(4) . . ?
C134 C133 C131 121.6(4) . . ?
C142 C133 C131 118.1(4) . . ?
C133 C134 C135 121.3(5) . . ?
C133 C134 H13F 119.3 . . ?
C135 C134 H13F 119.3 . . ?
C136 C135 C134 119.9(5) . . ?
C136 C135 H13G 120.0 . . ?
C134 C135 H13G 120.0 . . ?
C135 C136 C137 121.3(5) . . ?
C135 C136 H13H 119.3 . . ?
C137 C136 H13H 119.3 . . ?
C136 C137 C138 122.2(5) . . ?
C136 C137 C142 119.1(5) . . ?
C138 C137 C142 118.6(5) . . ?
C139 C138 C137 120.8(5) . . ?
C139 C138 H13I 119.6 . . ?
C137 C138 H13I 119.6 . . ?
C138 C139 C140 120.9(5) . . ?
C138 C139 H13J 119.6 . . ?
C140 C139 H13J 119.6 . . ?
C141 C140 C139 119.3(5) . . ?
C141 C140 H14A 120.3 . . ?
C139 C140 H14A 120.3 . . ?
C140 C141 C142 122.2(5) . . ?
C140 C141 H14B 118.9 . . ?
C142 C141 H14B 118.9 . . ?
C141 C142 C133 123.9(5) . . ?
C141 C142 C137 118.1(5) . . ?
C133 C142 C137 118.0(5) . . ?
N22 C210 C211 107.0(3) . . ?
N22 C210 C212 115.5(3) . . ?
C211 C210 C212 114.6(4) . . ?
N22 C210 H21A 106.4 . . ?
C211 C210 H21A 106.4 . . ?
C212 C210 H21A 106.4 . . ?
C210 C211 H21B 109.5 . . ?
C210 C211 H21C 109.5 . . ?
H21B C211 H21C 109.5 . . ?
C210 C211 H21D 109.5 . . ?
H21B C211 H21D 109.5 . . ?
H21C C211 H21D 109.5 . . ?
C213 C212 C221 119.6(4) . . ?
C213 C212 C210 121.2(4) . . ?
C221 C212 C210 118.9(4) . . ?
C212 C213 C214 121.1(5) . . ?
C212 C213 H21E 119.5 . . ?
C214 C213 H21E 119.5 . . ?
C215 C214 C213 119.9(5) . . ?
C215 C214 H21F 120.0 . . ?
C213 C214 H21F 120.0 . . ?
C214 C215 C216 121.7(5) . . ?
C214 C215 H21G 119.1 . . ?
C216 C215 H21G 119.1 . . ?
C215 C216 C217 122.5(5) . . ?
C215 C216 C221 118.6(5) . . ?
C217 C216 C221 119.0(5) . . ?
C218 C217 C216 121.7(5) . . ?
C218 C217 H21H 119.2 . . ?
C216 C217 H21H 119.2 . . ?
C217 C218 C219 120.2(5) . . ?
C217 C218 H21I 119.9 . . ?
C219 C218 H21I 119.9 . . ?
C220 C219 C218 120.1(5) . . ?
C220 C219 H21J 119.9 . . ?
C218 C219 H21J 119.9 . . ?
C219 C220 C221 121.3(5) . . ?
C219 C220 H22A 119.4 . . ?
C221 C220 H22A 119.4 . . ?
C220 C221 C212 123.3(4) . . ?
C220 C221 C216 117.7(4) . . ?
C212 C221 C216 119.0(5) . . ?
C223 C222 S21 109.1(4) . . ?
C223 C222 Pt2 116.0(4) . . ?
S21 C222 Pt2 134.8(4) . . ?
C222 C223 C224 116.3(5) . . ?
C222 C223 C230 115.2(5) . . ?
C224 C223 C230 128.5(4) . . ?
C229 C224 C225 117.8(5) . . ?
C229 C224 C223 131.0(5) . . ?
C225 C224 C223 111.2(5) . . ?
C226 C225 C224 122.0(6) . . ?
C226 C225 S21 128.3(5) . . ?
C224 C225 S21 109.7(4) . . ?
C227 C226 C225 118.0(7) . . ?
C227 C226 H22B 121.0 . . ?
C225 C226 H22B 121.0 . . ?
C228 C227 C226 121.0(6) . . ?
C228 C227 H22C 119.5 . . ?
C226 C227 H22C 119.5 . . ?
C229 C228 C227 121.1(5) . . ?
C229 C228 H22D 119.4 . . ?
C227 C228 H22D 119.4 . . ?
C228 C229 C224 120.1(5) . . ?
C228 C229 H22E 119.9 . . ?
C224 C229 H22E 119.9 . . ?
N21 C230 C223 118.0(4) . . ?
N21 C230 H23A 121.0 . . ?
C223 C230 H23A 121.0 . . ?
N21 C231 C232 107.0(3) . . ?
N21 C231 C233 112.0(3) . . ?
C232 C231 C233 114.4(4) . . ?
N21 C231 H23B 107.7 . . ?
C232 C231 H23B 107.7 . . ?
C233 C231 H23B 107.7 . . ?
C231 C232 H23C 109.5 . . ?
C231 C232 H23D 109.5 . . ?
H23C C232 H23D 109.5 . . ?
C231 C232 H23E 109.5 . . ?
H23C C232 H23E 109.5 . . ?
H23D C232 H23E 109.5 . . ?
C234 C233 C242 119.2(4) . . ?
C234 C233 C231 121.6(4) . . ?
C242 C233 C231 119.0(4) . . ?
C233 C234 C235 121.4(5) . . ?
C233 C234 H23F 119.3 . . ?
C235 C234 H23F 119.3 . . ?
C236 C235 C234 120.3(5) . . ?
C236 C235 H23G 119.8 . . ?
C234 C235 H23G 119.8 . . ?
C235 C236 C237 120.8(6) . . ?
C235 C236 H23H 119.6 . . ?
C237 C236 H23H 119.6 . . ?
C236 C237 C238 121.2(6) . . ?
C236 C237 C242 119.1(5) . . ?
C238 C237 C242 119.6(5) . . ?
C239 C238 C237 120.6(5) . . ?
C239 C238 H23I 119.7 . . ?
C237 C238 H23I 119.7 . . ?
C238 C239 C240 120.3(5) . . ?
C238 C239 H23J 119.9 . . ?
C240 C239 H23J 119.9 . . ?
C241 C240 C239 120.7(5) . . ?
C241 C240 H24A 119.7 . . ?
C239 C240 H24A 119.7 . . ?
C240 C241 C242 121.5(4) . . ?
C240 C241 H24B 119.2 . . ?
C242 C241 H24B 119.2 . . ?
C241 C242 C233 123.8(4) . . ?
C241 C242 C237 117.2(5) . . ?
C233 C242 C237 118.9(4) . . ?

loop_
_geom_bond_atom_site_label_1
_geom_bond_atom_site_label_2
_geom_bond_distance
_geom_bond_site_symmetry_2
_geom_bond_publ_flag
Pt1 C11 1.972(7) . ?
Pt1 C122 1.982(6) . ?
Pt1 N11 2.136(4) . ?
Pt1 N12 2.158(4) . ?
Pt2 C21 1.953(6) . ?
Pt2 C222 1.972(6) . ?
Pt2 N22 2.139(4) . ?
Pt2 N21 2.162(4) . ?
S11 C122 1.735(6) . ?
S11 C125 1.748(6) . ?
S12 C11 1.735(6) . ?
S12 C14 1.749(7) . ?
S21 C222 1.737(6) . ?
S21 C225 1.759(6) . ?
S22 C21 1.725(6) . ?
S22 C24 1.740(5) . ?
N11 C130 1.298(6) . ?
N11 C131 1.493(6) . ?
N12 C19 1.309(5) . ?
N12 C110 1.499(5) . ?
N21 C230 1.299(5) . ?
N21 C231 1.504(5) . ?
N22 C29 1.290(6) . ?
N22 C210 1.479(5) . ?
C11 C12 1.382(8) . ?
C12 C19 1.431(6) . ?
C12 C13 1.443(7) . ?
C13 C18 1.399(7) . ?
C13 C14 1.405(9) . ?
C14 C15 1.408(10) . ?
C15 C16 1.370(10) . ?
C15 H15A 0.9500 . ?
C16 C17 1.406(9) . ?
C16 H16A 0.9500 . ?
C17 C18 1.381(7) . ?
C17 H17A 0.9500 . ?
C18 H18A 0.9500 . ?
C19 H19A 0.9500 . ?
C21 C22 1.407(9) . ?
C22 C29 1.421(7) . ?
C22 C23 1.432(8) . ?
C23 C28 1.393(8) . ?
C23 C24 1.425(8) . ?
C24 C25 1.394(6) . ?
C25 C26 1.390(7) . ?
C25 H25A 0.9500 . ?
C26 C27 1.395(7) . ?
C26 H26A 0.9500 . ?
C27 C28 1.398(8) . ?
C27 H27A 0.9500 . ?
C28 H28A 0.9500 . ?
C29 H29A 0.9500 . ?
C110 C111 1.527(6) . ?
C110 C112 1.530(6) . ?
C110 H11A 1.0000 . ?
C111 H11B 0.9800 . ?
C111 H11C 0.9800 . ?
C111 H11D 0.9800 . ?
C112 C113 1.373(6) . ?
C112 C121 1.439(6) . ?
C113 C114 1.413(6) . ?
C113 H11E 0.9500 . ?
C114 C115 1.365(7) . ?
C114 H11F 0.9500 . ?
C115 C116 1.420(8) . ?
C115 H11G 0.9500 . ?
C116 C121 1.421(8) . ?
C116 C117 1.434(9) . ?
C117 C118 1.369(10) . ?
C117 H11H 0.9500 . ?
C118 C119 1.387(9) . ?
C118 H11I 0.9500 . ?
C119 C120 1.373(7) . ?
C119 H11J 0.9500 . ?
C120 C121 1.405(6) . ?
C120 H12A 0.9500 . ?
C122 C123 1.362(9) . ?
C123 C124 1.435(9) . ?
C123 C130 1.440(8) . ?
C124 C125 1.404(9) . ?
C124 C129 1.406(9) . ?
C125 C126 1.397(7) . ?
C126 C127 1.395(7) . ?
C126 H12B 0.9500 . ?
C127 C128 1.389(8) . ?
C127 H12C 0.9500 . ?
C128 C129 1.376(8) . ?
C128 H12D 0.9500 . ?
C129 H12E 0.9500 . ?
C130 H13A 0.9500 . ?
C131 C133 1.530(6) . ?
C131 C132 1.534(6) . ?
C131 H13B 1.0000 . ?
C132 H13C 0.9800 . ?
C132 H13D 0.9800 . ?
C132 H13E 0.9800 . ?
C133 C134 1.364(6) . ?
C133 C142 1.428(6) . ?
C134 C135 1.417(7) . ?
C134 H13F 0.9500 . ?
C135 C136 1.349(8) . ?
C135 H13G 0.9500 . ?
C136 C137 1.412(8) . ?
C136 H13H 0.9500 . ?
C137 C138 1.425(8) . ?
C137 C142 1.439(7) . ?
C138 C139 1.366(9) . ?
C138 H13I 0.9500 . ?
C139 C140 1.407(8) . ?
C139 H13J 0.9500 . ?
C140 C141 1.378(7) . ?
C140 H14A 0.9500 . ?
C141 C142 1.404(7) . ?
C141 H14B 0.9500 . ?
C210 C211 1.526(6) . ?
C210 C212 1.530(6) . ?
C210 H21A 1.0000 . ?
C211 H21B 0.9800 . ?
C211 H21C 0.9800 . ?
C211 H21D 0.9800 . ?
C212 C213 1.365(7) . ?
C212 C221 1.430(6) . ?
C213 C214 1.431(7) . ?
C213 H21E 0.9500 . ?
C214 C215 1.348(9) . ?
C214 H21F 0.9500 . ?
C215 C216 1.408(8) . ?
C215 H21G 0.9500 . ?
C216 C217 1.410(8) . ?
C216 C221 1.441(6) . ?
C217 C218 1.356(9) . ?
C217 H21H 0.9500 . ?
C218 C219 1.408(8) . ?
C218 H21I 0.9500 . ?
C219 C220 1.381(7) . ?
C219 H21J 0.9500 . ?
C220 C221 1.416(7) . ?
C220 H22A 0.9500 . ?
C222 C223 1.382(8) . ?
C223 C224 1.425(7) . ?
C223 C230 1.428(6) . ?
C224 C229 1.401(7) . ?
C224 C225 1.420(8) . ?
C225 C226 1.391(9) . ?
C226 C227 1.388(10) . ?
C226 H22B 0.9500 . ?
C227 C228 1.386(9) . ?
C227 H22C 0.9500 . ?
C228 C229 1.375(7) . ?
C228 H22D 0.9500 . ?
C229 H22E 0.9500 . ?
C230 H23A 0.9500 . ?
C231 C232 1.521(6) . ?
C231 C233 1.528(6) . ?
C231 H23B 1.0000 . ?
C232 H23C 0.9800 . ?
C232 H23D 0.9800 . ?
C232 H23E 0.9800 . ?
C233 C234 1.372(7) . ?
C233 C242 1.432(6) . ?
C234 C235 1.418(7) . ?
C234 H23F 0.9500 . ?
C235 C236 1.354(9) . ?
C235 H23G 0.9500 . ?
C236 C237 1.417(9) . ?
C236 H23H 0.9500 . ?
C237 C238 1.422(8) . ?
C237 C242 1.434(7) . ?
C238 C239 1.367(8) . ?
C238 H23I 0.9500 . ?
C239 C240 1.404(8) . ?
C239 H23J 0.9500 . ?
C240 C241 1.364(7) . ?
C240 H24A 0.9500 . ?
C241 C242 1.427(6) . ?
C241 H24B 0.9500 . ?

loop_
_geom_torsion_atom_site_label_1
_geom_torsion_atom_site_label_2
_geom_torsion_atom_site_label_3
_geom_torsion_atom_site_label_4
_geom_torsion
_geom_torsion_site_symmetry_1
_geom_torsion_site_symmetry_2
_geom_torsion_site_symmetry_3
_geom_torsion_site_symmetry_4
_geom_torsion_publ_flag
C11 Pt1 N11 C130 -71.0(17) . . . . ?
C122 Pt1 N11 C130 0.5(4) . . . . ?
N12 Pt1 N11 C130 171.3(3) . . . . ?
C11 Pt1 N11 C131 98.0(16) . . . . ?
C122 Pt1 N11 C131 169.5(4) . . . . ?
N12 Pt1 N11 C131 -19.7(4) . . . . ?
C11 Pt1 N12 C19 -2.0(3) . . . . ?
C122 Pt1 N12 C19 -84.4(14) . . . . ?
N11 Pt1 N12 C19 170.7(3) . . . . ?
C11 Pt1 N12 C110 163.1(4) . . . . ?
C122 Pt1 N12 C110 80.7(14) . . . . ?
N11 Pt1 N12 C110 -24.2(4) . . . . ?
C21 Pt2 N21 C230 -71.5(15) . . . . ?
C222 Pt2 N21 C230 3.2(3) . . . . ?
N22 Pt2 N21 C230 179.0(3) . . . . ?
C21 Pt2 N21 C231 97.2(15) . . . . ?
C222 Pt2 N21 C231 171.9(4) . . . . ?
N22 Pt2 N21 C231 -12.3(4) . . . . ?
C21 Pt2 N22 C29 -6.5(4) . . . . ?
C222 Pt2 N22 C29 -67(3) . . . . ?
N21 Pt2 N22 C29 165.1(3) . . . . ?
C21 Pt2 N22 C210 158.6(4) . . . . ?
C222 Pt2 N22 C210 98(3) . . . . ?
N21 Pt2 N22 C210 -29.7(4) . . . . ?
C14 S12 C11 C12 -0.7(4) . . . . ?
C14 S12 C11 Pt1 -175.8(5) . . . . ?
C122 Pt1 C11 C12 174.3(4) . . . . ?
N11 Pt1 C11 C12 -115.7(15) . . . . ?
N12 Pt1 C11 C12 3.7(4) . . . . ?
C122 Pt1 C11 S12 -10.8(5) . . . . ?
N11 Pt1 C11 S12 59.2(19) . . . . ?
N12 Pt1 C11 S12 178.6(5) . . . . ?
S12 C11 C12 C19 179.1(4) . . . . ?
Pt1 C11 C12 C19 -4.8(6) . . . . ?
S12 C11 C12 C13 0.5(6) . . . . ?
Pt1 C11 C12 C13 176.6(4) . . . . ?
C11 C12 C13 C18 -179.9(5) . . . . ?
C19 C12 C13 C18 1.7(9) . . . . ?
C11 C12 C13 C14 0.1(7) . . . . ?
C19 C12 C13 C14 -178.3(5) . . . . ?
C18 C13 C14 C15 -0.9(8) . . . . ?
C12 C13 C14 C15 179.1(5) . . . . ?
C18 C13 C14 S12 179.4(4) . . . . ?
C12 C13 C14 S12 -0.6(6) . . . . ?
C11 S12 C14 C13 0.8(5) . . . . ?
C11 S12 C14 C15 -178.9(6) . . . . ?
C13 C14 C15 C16 -0.6(9) . . . . ?
S12 C14 C15 C16 179.0(5) . . . . ?
C14 C15 C16 C17 2.0(10) . . . . ?
C15 C16 C17 C18 -1.8(10) . . . . ?
C16 C17 C18 C13 0.3(8) . . . . ?
C14 C13 C18 C17 1.0(8) . . . . ?
C12 C13 C18 C17 -179.0(5) . . . . ?
C110 N12 C19 C12 -166.6(4) . . . . ?
Pt1 N12 C19 C12 0.0(5) . . . . ?
C11 C12 C19 N12 3.0(7) . . . . ?
C13 C12 C19 N12 -178.6(5) . . . . ?
C24 S22 C21 C22 0.2(4) . . . . ?
C24 S22 C21 Pt2 -170.2(4) . . . . ?
C222 Pt2 C21 C22 -174.4(4) . . . . ?
N22 Pt2 C21 C22 10.2(4) . . . . ?
N21 Pt2 C21 C22 -101.2(14) . . . . ?
C222 Pt2 C21 S22 -4.5(5) . . . . ?
N22 Pt2 C21 S22 -179.9(5) . . . . ?
N21 Pt2 C21 S22 68.7(16) . . . . ?
S22 C21 C22 C29 175.3(4) . . . . ?
Pt2 C21 C22 C29 -12.4(6) . . . . ?
S22 C21 C22 C23 -1.7(7) . . . . ?
Pt2 C21 C22 C23 170.6(4) . . . . ?
C21 C22 C23 C28 -177.2(6) . . . . ?
C29 C22 C23 C28 6.4(11) . . . . ?
C21 C22 C23 C24 2.7(7) . . . . ?
C29 C22 C23 C24 -173.7(5) . . . . ?
C28 C23 C24 C25 1.2(8) . . . . ?
C22 C23 C24 C25 -178.7(5) . . . . ?
C28 C23 C24 S22 177.5(4) . . . . ?
C22 C23 C24 S22 -2.4(6) . . . . ?
C21 S22 C24 C25 177.3(5) . . . . ?
C21 S22 C24 C23 1.3(4) . . . . ?
C23 C24 C25 C26 -0.9(8) . . . . ?
S22 C24 C25 C26 -176.6(4) . . . . ?
C24 C25 C26 C27 0.2(8) . . . . ?
C25 C26 C27 C28 0.1(8) . . . . ?
C24 C23 C28 C27 -0.8(8) . . . . ?
C22 C23 C28 C27 179.1(6) . . . . ?
C26 C27 C28 C23 0.2(9) . . . . ?
C210 N22 C29 C22 -164.4(4) . . . . ?
Pt2 N22 C29 C22 1.7(6) . . . . ?
C21 C22 C29 N22 6.5(7) . . . . ?
C23 C22 C29 N22 -177.0(5) . . . . ?
C19 N12 C110 C111 109.9(4) . . . . ?
Pt1 N12 C110 C111 -54.2(4) . . . . ?
C19 N12 C110 C112 -16.1(5) . . . . ?
Pt1 N12 C110 C112 179.8(3) . . . . ?
N12 C110 C112 C113 100.0(5) . . . . ?
C111 C110 C112 C113 -21.5(6) . . . . ?
N12 C110 C112 C121 -72.6(5) . . . . ?
C111 C110 C112 C121 165.9(4) . . . . ?
C121 C112 C113 C114 5.5(6) . . . . ?
C110 C112 C113 C114 -167.1(4) . . . . ?
C112 C113 C114 C115 2.8(7) . . . . ?
C113 C114 C115 C116 -6.0(8) . . . . ?
C114 C115 C116 C121 0.9(8) . . . . ?
C114 C115 C116 C117 -179.0(6) . . . . ?
C115 C116 C117 C118 175.8(6) . . . . ?
C121 C116 C117 C118 -4.1(9) . . . . ?
C116 C117 C118 C119 -0.2(9) . . . . ?
C117 C118 C119 C120 3.8(9) . . . . ?
C118 C119 C120 C121 -3.1(8) . . . . ?
C119 C120 C121 C116 -1.2(7) . . . . ?
C119 C120 C121 C112 176.3(5) . . . . ?
C115 C116 C121 C120 -175.1(5) . . . . ?
C117 C116 C121 C120 4.7(8) . . . . ?
C115 C116 C121 C112 7.2(8) . . . . ?
C117 C116 C121 C112 -172.9(5) . . . . ?
C113 C112 C121 C120 172.2(4) . . . . ?
C110 C112 C121 C120 -15.0(7) . . . . ?
C113 C112 C121 C116 -10.3(7) . . . . ?
C110 C112 C121 C116 162.5(4) . . . . ?
C125 S11 C122 C123 0.0(5) . . . . ?
C125 S11 C122 Pt1 -169.0(4) . . . . ?
C11 Pt1 C122 C123 175.4(5) . . . . ?
N11 Pt1 C122 C123 3.2(4) . . . . ?
N12 Pt1 C122 C123 -103.9(14) . . . . ?
C11 Pt1 C122 S11 -16.3(5) . . . . ?
N11 Pt1 C122 S11 171.5(5) . . . . ?
N12 Pt1 C122 S11 64.5(16) . . . . ?
S11 C122 C123 C124 0.5(7) . . . . ?
Pt1 C122 C123 C124 171.2(4) . . . . ?
S11 C122 C123 C130 -176.8(4) . . . . ?
Pt1 C122 C123 C130 -6.1(7) . . . . ?
C122 C123 C124 C125 -0.9(7) . . . . ?
C130 C123 C124 C125 175.9(5) . . . . ?
C122 C123 C124 C129 179.8(6) . . . . ?
C130 C123 C124 C129 -3.3(10) . . . . ?
C129 C124 C125 C126 -0.8(8) . . . . ?
C123 C124 C125 C126 179.9(5) . . . . ?
C129 C124 C125 S11 -179.8(4) . . . . ?
C123 C124 C125 S11 0.9(6) . . . . ?
C122 S11 C125 C126 -179.5(5) . . . . ?
C122 S11 C125 C124 -0.5(4) . . . . ?
C124 C125 C126 C127 -0.1(8) . . . . ?
S11 C125 C126 C127 178.7(4) . . . . ?
C125 C126 C127 C128 1.2(8) . . . . ?
C126 C127 C128 C129 -1.5(8) . . . . ?
C127 C128 C129 C124 0.6(8) . . . . ?
C125 C124 C129 C128 0.5(8) . . . . ?
C123 C124 C129 C128 179.7(6) . . . . ?
C131 N11 C130 C123 -173.4(4) . . . . ?
Pt1 N11 C130 C123 -3.8(6) . . . . ?
C122 C123 C130 N11 6.5(7) . . . . ?
C124 C123 C130 N11 -170.4(5) . . . . ?
C130 N11 C131 C133 -16.3(6) . . . . ?
Pt1 N11 C131 C133 175.5(3) . . . . ?
C130 N11 C131 C132 111.6(5) . . . . ?
Pt1 N11 C131 C132 -56.6(4) . . . . ?
N11 C131 C133 C134 107.6(5) . . . . ?
C132 C131 C133 C134 -17.0(6) . . . . ?
N11 C131 C133 C142 -77.4(5) . . . . ?
C132 C131 C133 C142 158.0(4) . . . . ?
C142 C133 C134 C135 -3.0(7) . . . . ?
C131 C133 C134 C135 171.9(4) . . . . ?
C133 C134 C135 C136 -1.7(7) . . . . ?
C134 C135 C136 C137 3.5(7) . . . . ?
C135 C136 C137 C138 -179.7(5) . . . . ?
C135 C136 C137 C142 -0.7(7) . . . . ?
C136 C137 C138 C139 -179.7(5) . . . . ?
C142 C137 C138 C139 1.3(7) . . . . ?
C137 C138 C139 C140 1.0(8) . . . . ?
C138 C139 C140 C141 -0.7(8) . . . . ?
C139 C140 C141 C142 -2.0(8) . . . . ?
C140 C141 C142 C133 -174.7(4) . . . . ?
C140 C141 C142 C137 4.2(7) . . . . ?
C134 C133 C142 C141 -175.5(4) . . . . ?
C131 C133 C142 C141 9.4(6) . . . . ?
C134 C133 C142 C137 5.6(6) . . . . ?
C131 C133 C142 C137 -169.4(4) . . . . ?
C136 C137 C142 C141 177.2(4) . . . . ?
C138 C137 C142 C141 -3.7(6) . . . . ?
C136 C137 C142 C133 -3.9(6) . . . . ?
C138 C137 C142 C133 175.2(4) . . . . ?
C29 N22 C210 C211 110.3(5) . . . . ?
Pt2 N22 C210 C211 -53.8(5) . . . . ?
C29 N22 C210 C212 -18.5(6) . . . . ?
Pt2 N22 C210 C212 177.4(3) . . . . ?
N22 C210 C212 C213 115.9(5) . . . . ?
C211 C210 C212 C213 -9.1(6) . . . . ?
N22 C210 C212 C221 -70.5(5) . . . . ?
C211 C210 C212 C221 164.6(4) . . . . ?
C221 C212 C213 C214 -2.7(7) . . . . ?
C210 C212 C213 C214 170.9(4) . . . . ?
C212 C213 C214 C215 -0.2(8) . . . . ?
C213 C214 C215 C216 2.5(8) . . . . ?
C214 C215 C216 C217 179.5(5) . . . . ?
C214 C215 C216 C221 -1.9(7) . . . . ?
C215 C216 C217 C218 -178.4(5) . . . . ?
C221 C216 C217 C218 3.0(7) . . . . ?
C216 C217 C218 C219 -2.3(8) . . . . ?
C217 C218 C219 C220 1.3(8) . . . . ?
C218 C219 C220 C221 -1.0(7) . . . . ?
C219 C220 C221 C212 -178.5(4) . . . . ?
C219 C220 C221 C216 1.6(7) . . . . ?
C213 C212 C221 C220 -176.6(4) . . . . ?
C210 C212 C221 C220 9.6(6) . . . . ?
C213 C212 C221 C216 3.2(6) . . . . ?
C210 C212 C221 C216 -170.5(4) . . . . ?
C215 C216 C221 C220 178.8(4) . . . . ?
C217 C216 C221 C220 -2.5(6) . . . . ?
C215 C216 C221 C212 -1.0(6) . . . . ?
C217 C216 C221 C212 177.6(4) . . . . ?
C225 S21 C222 C223 -0.3(4) . . . . ?
C225 S21 C222 Pt2 -177.0(5) . . . . ?
C21 Pt2 C222 C223 172.3(4) . . . . ?
N22 Pt2 C222 C223 -128(2) . . . . ?
N21 Pt2 C222 C223 0.8(4) . . . . ?
C21 Pt2 C222 S21 -11.2(5) . . . . ?
N22 Pt2 C222 S21 48(3) . . . . ?
N21 Pt2 C222 S21 177.3(5) . . . . ?
S21 C222 C223 C224 -0.5(6) . . . . ?
Pt2 C222 C223 C224 176.9(4) . . . . ?
S21 C222 C223 C230 178.1(4) . . . . ?
Pt2 C222 C223 C230 -4.5(6) . . . . ?
C222 C223 C224 C229 178.9(5) . . . . ?
C230 C223 C224 C229 0.5(9) . . . . ?
C222 C223 C224 C225 1.3(7) . . . . ?
C230 C223 C224 C225 -177.2(5) . . . . ?
C229 C224 C225 C226 1.1(8) . . . . ?
C223 C224 C225 C226 179.0(6) . . . . ?
C229 C224 C225 S21 -179.4(4) . . . . ?
C223 C224 C225 S21 -1.4(6) . . . . ?
C222 S21 C225 C226 -179.5(6) . . . . ?
C222 S21 C225 C224 1.0(4) . . . . ?
C224 C225 C226 C227 -0.3(10) . . . . ?
S21 C225 C226 C227 -179.8(6) . . . . ?
C225 C226 C227 C228 -0.1(11) . . . . ?
C226 C227 C228 C229 -0.3(10) . . . . ?
C227 C228 C229 C224 1.0(8) . . . . ?
C225 C224 C229 C228 -1.4(7) . . . . ?
C223 C224 C229 C228 -178.9(5) . . . . ?
C231 N21 C230 C223 -176.4(4) . . . . ?
Pt2 N21 C230 C223 -6.6(5) . . . . ?
C222 C223 C230 N21 7.6(6) . . . . ?
C224 C223 C230 N21 -174.0(5) . . . . ?
C230 N21 C231 C232 113.7(4) . . . . ?
Pt2 N21 C231 C232 -54.2(5) . . . . ?
C230 N21 C231 C233 -12.4(6) . . . . ?
Pt2 N21 C231 C233 179.7(3) . . . . ?
N21 C231 C233 C234 109.4(5) . . . . ?
C232 C231 C233 C234 -12.6(6) . . . . ?
N21 C231 C233 C242 -65.3(5) . . . . ?
C232 C231 C233 C242 172.7(4) . . . . ?
C242 C233 C234 C235 3.3(7) . . . . ?
C231 C233 C234 C235 -171.4(5) . . . . ?
C233 C234 C235 C236 0.8(8) . . . . ?
C234 C235 C236 C237 -3.0(9) . . . . ?
C235 C236 C237 C238 179.3(6) . . . . ?
C235 C236 C237 C242 1.1(9) . . . . ?
C236 C237 C238 C239 -179.1(6) . . . . ?
C242 C237 C238 C239 -1.0(9) . . . . ?
C237 C238 C239 C240 -1.5(9) . . . . ?
C238 C239 C240 C241 2.4(9) . . . . ?
C239 C240 C241 C242 -0.7(8) . . . . ?
C240 C241 C242 C233 176.0(5) . . . . ?
C240 C241 C242 C237 -1.7(7) . . . . ?
C234 C233 C242 C241 177.3(4) . . . . ?
C231 C233 C242 C241 -7.9(6) . . . . ?
C234 C233 C242 C237 -5.0(7) . . . . ?
C231 C233 C242 C237 169.8(4) . . . . ?
C236 C237 C242 C241 -179.3(5) . . . . ?
C238 C237 C242 C241 2.5(8) . . . . ?
C236 C237 C242 C233 2.9(8) . . . . ?
C238 C237 C242 C233 -175.3(5) . . . . ?
